data_7150090
loop_
_publ_author_name
'Sakai, Kenichi'
'Sakurai, Rumiko'
'Akimoto, Toshio'
'Hirayama, Noriaki'

_publ_section_title
;
 Molecular mechanism of dielectrically controlled optical resolution
 (DCR).
;
_journal_issue 2
_journal_name_full 'Organic &amp; biomolecular chemistry'
_journal_page_first 360
_journal_page_last 365
_journal_paper_doi 10.1039/b412827c
_journal_volume 3
_journal_year 2005
_chemical_absolute_configuration 'CHOOSE rm ad rmad syn or unk'
_chemical_formula_moiety 'C6 H13 Cl N2 O '
_chemical_formula_sum 'C6 H13 Cl N2 O'
_chemical_formula_weight 164.63
_space_group_IT_number 19
_symmetry_cell_setting orthorhombic
_symmetry_Int_Tables_number 19
_symmetry_space_group_name_Hall 'P 2ac 2ab'
_symmetry_space_group_name_H-M 'P 21 21 21'
_audit_creation_date 2004-02-07
_audit_creation_method 'by CrystalStructure 3.6.0'
_cell_angle_alpha 90
_cell_angle_beta 90
_cell_angle_gamma 90
_cell_formula_units_Z 4
_cell_length_a 5.0426(6)
_cell_length_b 7.6092(7)
_cell_length_c 21.615(3)
_cell_measurement_reflns_used 7956
_cell_measurement_temperature 293.1
_cell_measurement_theta_max 67.9
_cell_measurement_theta_min 5.8
_cell_volume 829.37(17)
_computing_cell_refinement PROCESS-AUTO
_computing_data_collection PROCESS-AUTO
_computing_data_reduction CrystalStructure
_computing_publication_material 'CrystalStructure 3.6.0'
_computing_structure_refinement CRYSTALS
_computing_structure_solution SIR92
_diffrn_detector_area_resol_mean 10.00
_diffrn_measured_fraction_theta_full 0.9808
_diffrn_measured_fraction_theta_max 0.9808
_diffrn_measurement_device_type 'Rigaku RAXIS-RAPID'
_diffrn_measurement_method \w
_diffrn_radiation_type 'Cu K\a'
_diffrn_radiation_wavelength 1.5418
_diffrn_reflns_av_R_equivalents 0.065
_diffrn_reflns_limit_h_max 6
_diffrn_reflns_limit_h_min -5
_diffrn_reflns_limit_k_max 8
_diffrn_reflns_limit_k_min -8
_diffrn_reflns_limit_l_max 26
_diffrn_reflns_limit_l_min -25
_diffrn_reflns_number 18438
_diffrn_reflns_theta_full 68.18
_diffrn_reflns_theta_max 68.18
_exptl_absorpt_coefficient_mu 3.588
_exptl_absorpt_correction_T_max 0.898
_exptl_absorpt_correction_T_min 0.480
_exptl_absorpt_correction_type multi-scan
_exptl_absorpt_process_details
;
Higashi, T. (1995). Program for Absorption Correction.
Rigaku Corporation, Tokyo, Japan.
;
_exptl_crystal_colour colorless
_exptl_crystal_density_diffrn 1.318
_exptl_crystal_density_method 'not measured'
_exptl_crystal_description platelet
_exptl_crystal_F_000 352.00
_exptl_crystal_size_max 0.30
_exptl_crystal_size_mid 0.20
_exptl_crystal_size_min 0.03
_refine_diff_density_max 0.52
_refine_diff_density_min -0.30
_refine_ls_abs_structure_details 'Flack, H. D. (1983), Acta Cryst. A39, 876-881.  553 Friedel Pairs'
_refine_ls_abs_structure_Flack 0.01(3)
_refine_ls_goodness_of_fit_ref 0.881
_refine_ls_hydrogen_treatment mixed
_refine_ls_number_parameters 121
_refine_ls_number_reflns 1233
_refine_ls_R_factor_gt 0.0460
_refine_ls_shift/su_max 0.0000
_refine_ls_structure_factor_coef Fsqd
_refine_ls_weighting_details 'w = 1/[0.0010Fo^2^ + 3.0000\s(Fo^2^) + 0.5000]/(4Fo^2^)'
_refine_ls_weighting_scheme calc
_refine_ls_wR_factor_ref 0.0920
_reflns_number_gt 1228
_reflns_number_total 1474
_reflns_threshold_expression F^2^>2.0\s(F^2^)
_cod_data_source_file b412827c.txt
_cod_data_source_block (R)-1:(R)-1
_cod_original_cell_volume 829.4(2)
_cod_original_formula_sum 'C6 H13 Cl N2 O '
_cod_database_code 7150090

loop_
_symmetry_equiv_pos_site_id
_symmetry_equiv_pos_as_xyz
1 +X,+Y,+Z
2 1/2+X,1/2-Y,-Z
3 -X,1/2+Y,1/2-Z
4 1/2-X,-Y,1/2+Z

loop_
_atom_site_label
_atom_site_type_symbol
_atom_site_fract_x
_atom_site_fract_y
_atom_site_fract_z
_atom_site_U_iso_or_equiv
_atom_site_adp_type
_atom_site_occupancy
_atom_site_symmetry_multiplicity
_atom_site_calc_flag
_atom_site_refinement_flags
_atom_site_disorder_assembly
_atom_site_disorder_group
Cl1 Cl 1.3344(2) 1.2420(1) 0.08282(4) 0.0542(2) Uani 1.00 1 d . . .
O2 O 1.1778(4) 0.7476(3) 0.04445(9) 0.0478(6) Uani 1.00 1 d . . .
N1 N 0.9752(7) 0.5819(4) 0.1163(2) 0.054(1) Uani 1.00 1 d . . .
N3 N 0.8375(8) 1.0078(4) 0.0444(1) 0.0425(9) Uani 1.00 1 d . . .
C2 C 0.9989(6) 0.7269(4) 0.0823(2) 0.0391(9) Uani 1.00 1 d . . .
C3 C 0.7974(7) 0.8726(4) 0.0930(1) 0.0378(9) Uani 1.00 1 d . . .
C4 C 0.8194(9) 0.9568(4) 0.1568(1) 0.045(1) Uani 1.00 1 d . . .
C5 C 0.6889(8) 0.8515(5) 0.2080(2) 0.054(1) Uani 1.00 1 d . . .
C6 C 0.8031(9) 0.6701(5) 0.2188(2) 0.058(1) Uani 1.00 1 d . . .
C7 C 0.781(1) 0.5460(5) 0.1640(2) 0.063(1) Uani 1.00 1 d . . .
H1 H 1.082(7) 0.503(5) 0.109(2) 0.05(1) Uiso 1.00 1 c . . .
H2 H 0.630(6) 0.818(4) 0.088(1) 0.035(8) Uiso 1.00 1 c . . .
H3 H 0.7425 1.0707 0.1556 0.054 Uiso 1.00 1 c R . .
H4 H 1.0029 0.9664 0.1662 0.054 Uiso 1.00 1 c R . .
H5 H 0.5058 0.8420 0.1983 0.065 Uiso 1.00 1 c R . .
H6 H 0.7092 0.9154 0.2455 0.065 Uiso 1.00 1 c R . .
H7 H 0.7076 0.6193 0.2522 0.070 Uiso 1.00 1 c R . .
H8 H 0.9851 0.6794 0.2297 0.070 Uiso 1.00 1 c R . .
H9 H 0.7998 0.4283 0.1779 0.076 Uiso 1.00 1 c R . .
H10 H 0.6117 0.5609 0.1456 0.076 Uiso 1.00 1 c R . .
H11 H 1.00(1) 1.073(5) 0.054(2) 0.08(1) Uiso 1.00 1 c . . .
H12 H 0.722(8) 1.089(4) 0.049(1) 0.05(1) Uiso 1.00 1 c . . .
H13 H 0.844(8) 0.955(5) 0.007(2) 0.06(1) Uiso 1.00 1 c . . .

loop_
_atom_site_aniso_label
_atom_site_aniso_U_11
_atom_site_aniso_U_22
_atom_site_aniso_U_33
_atom_site_aniso_U_12
_atom_site_aniso_U_13
_atom_site_aniso_U_23
Cl1 0.0434(4) 0.0430(5) 0.0761(6) 0.0072(5) -0.0027(5) -0.0047(6)
O2 0.044(1) 0.049(1) 0.051(1) 0.005(2) 0.007(1) -0.007(1)
N1 0.058(2) 0.040(2) 0.065(2) 0.011(2) 0.009(2) 0.002(2)
N3 0.042(2) 0.041(2) 0.045(2) 0.008(2) -0.002(2) -0.003(1)
C2 0.037(2) 0.037(2) 0.043(2) 0.001(2) -0.006(2) -0.006(2)
C3 0.034(2) 0.036(2) 0.044(2) 0.002(2) -0.001(2) -0.001(2)
C4 0.047(2) 0.038(2) 0.049(2) 0.004(2) -0.005(2) -0.002(2)
C5 0.048(2) 0.066(2) 0.048(2) 0.007(2) 0.003(2) -0.005(2)
C6 0.057(2) 0.059(2) 0.058(2) -0.005(2) 0.003(2) 0.015(2)
C7 0.067(3) 0.049(2) 0.073(3) -0.011(2) 0.009(2) 0.010(2)

loop_
_atom_type_symbol
_atom_type_description
_atom_type_scat_dispersion_real
_atom_type_scat_dispersion_imag
_atom_type_scat_source
C C 0.018 0.009
;
International Tables for Crystallography
(1992, Vol. C, Tables 4.2.6.8 and 6.1.1.4)
;
H H 0.000 0.000
;
International Tables for Crystallography
(1992, Vol. C, Table 6.1.1.4)
;
N N 0.031 0.018
;
International Tables for Crystallography
(1992, Vol. C, Tables 4.2.6.8 and 6.1.1.4)
;
O O 0.049 0.032
;
International Tables for Crystallography
(1992, Vol. C, Tables 4.2.6.8 and 6.1.1.4)
;
Cl Cl 0.364 0.702
;
International Tables for Crystallography
(1992, Vol. C, Tables 4.2.6.8 and 6.1.1.4)
;

loop_
_geom_angle_atom_site_label_1
_geom_angle_atom_site_label_2
_geom_angle_atom_site_label_3
_geom_angle
_geom_angle_publ_flag
_geom_angle_site_symmetry_1
_geom_angle_site_symmetry_2
_geom_angle_site_symmetry_3
O2 C2 N1 122.7(3) ? . . .
O2 C2 C3 119.9(3) ? . . .
N1 C2 C3 117.4(3) ? . . .
C7 N1 C2 127.6(3) ? . . .
N1 C7 C6 113.0(3) ? . . .
N3 C3 C2 107.9(3) ? . . .
N3 C3 C4 109.8(3) ? . . .
C2 C3 C4 113.2(3) ? . . .
C3 C4 C5 114.0(3) ? . . .
C4 C5 C6 115.4(3) ? . . .
C5 C6 C7 114.7(3) ? . . .
H1 N1 C2 115(2) ? . . .
H1 N1 C7 116(2) ? . . .
N1 C7 H9 109.7523 ? . . .
N1 C7 H10 106.7298 ? . . .
H11 N3 C3 108(2) ? . . .
H12 N3 C3 108(2) ? . . .
N3 C3 H2 110(1) ? . . .
H13 N3 C3 109(2) ? . . .
H12 N3 H11 100(3) ? . . .
H13 N3 H11 112(3) ? . . .
H13 N3 H12 117(3) ? . . .
C2 C3 H2 104(1) ? . . .
C3 C4 H4 107.1910 ? . . .
H2 C3 C4 110(1) ? . . .
C3 C4 H3 109.1438 ? . . .
H4 C4 C5 107.9345 ? . . .
C4 C5 H5 107.4149 ? . . .
H3 C4 C5 109.0095 ? . . .
C4 C5 H6 107.7382 ? . . .
H4 C4 H3 109.4616 ? . . .
H5 C5 C6 109.5854 ? . . .
C5 C6 H7 107.2023 ? . . .
C5 C6 H8 109.7571 ? . . .
H6 C5 C6 107.0981 ? . . .
H6 C5 H5 109.4617 ? . . .
H7 C6 C7 107.6709 ? . . .
H8 C6 C7 107.9135 ? . . .
C6 C7 H9 109.3468 ? . . .
C6 C7 H10 108.4994 ? . . .
H8 C6 H7 109.4583 ? . . .
H10 C7 H9 109.4588 ? . . .

loop_
_geom_bond_atom_site_label_1
_geom_bond_atom_site_label_2
_geom_bond_distance
_geom_bond_publ_flag
_geom_bond_site_symmetry_1
_geom_bond_site_symmetry_2
O2 C2 1.227(4) ? . .
N1 C2 1.331(5) ? . .
N1 C7 1.447(6) ? . .
N3 C3 1.483(4) ? . .
C2 C3 1.522(5) ? . .
C3 C4 1.526(4) ? . .
C4 C5 1.516(5) ? . .
C5 C6 1.513(6) ? . .
C6 C7 1.520(5) ? . .
N1 H1 0.82(4) ? . .
N3 H11 0.99(5) ? . .
N3 H12 0.86(4) ? . .
N3 H13 0.91(4) ? . .
C3 H2 0.95(3) ? . .
C4 H3 0.9500 ? . .
C4 H4 0.9500 ? . .
C5 H5 0.9500 ? . .
C5 H6 0.9500 ? . .
C6 H7 0.9500 ? . .
C6 H8 0.9500 ? . .
C7 H9 0.9500 ? . .
C7 H10 0.9500 ? . .
H13 N3 0.91(4) ? . .

loop_
_geom_contact_atom_site_label_1
_geom_contact_atom_site_label_2
_geom_contact_distance
_geom_contact_publ_flag
_geom_contact_site_symmetry_1
_geom_contact_site_symmetry_2
Cl1 N1 3.239(3) ? . 56501
Cl1 N3 3.184(4) ? . .
Cl1 N3 3.209(4) ? . 65501
O2 O2 3.170(3) ? . 46502
O2 O2 3.170(3) ? . 56502
O2 N1 2.245(4) ? . .
O2 N3 2.620(4) ? . .
O2 N3 2.849(4) ? . 56502
O2 C2 3.187(4) ? . 56502
O2 C3 2.384(4) ? . .
O2 C3 3.430(4) ? . 65501
O2 C3 3.165(4) ? . 56502
O2 C4 3.421(4) ? . .
N1 Cl1 3.239(3) ? . 54501
N1 C3 2.440(4) ? . .
N1 C4 3.086(5) ? . .
N1 C5 3.198(5) ? . .
N1 C6 2.474(5) ? . .
N3 Cl1 3.209(4) ? . 45501
N3 O2 2.849(4) ? . 46502
N3 C2 2.429(5) ? . .
N3 C4 2.462(4) ? . .
C2 O2 3.187(4) ? . 46502
C2 C4 2.545(5) ? . .
C2 C5 3.276(5) ? . .
C2 C6 3.143(5) ? . .
C2 C7 2.494(5) ? . .
C3 O2 3.430(4) ? . 45501
C3 O2 3.165(4) ? . 46502
C3 C5 2.552(5) ? . .
C3 C6 3.127(5) ? . .
C3 C7 2.922(5) ? . .
C4 C6 2.562(5) ? . .
C4 C7 3.135(5) ? . .
C5 C7 2.554(5) ? . .
Cl1 H1 2.42(4) ? . 56501
Cl1 H2 3.56(3) ? . 65501
Cl1 H3 2.8997 ? . 65501
Cl1 H4 3.2309 ? . .
Cl1 H9 3.4272 ? . 66501
Cl1 H10 3.1123 ? . 66501
Cl1 H11 2.20(4) ? . .
Cl1 H12 3.38(4) ? . .
Cl1 H12 2.39(4) ? . 65501
O2 H1 2.37(4) ? . .
O2 H2 2.97(3) ? . .
O2 H2 2.53(3) ? . 65501
O2 H2 2.92(3) ? . 56502
O2 H4 3.2360 ? . .
O2 H10 3.4041 ? . 65501
O2 H11 2.63(4) ? . .
O2 H12 3.47(4) ? . .
O2 H12 3.28(3) ? . 56502
O2 H13 2.45(4) ? . .
O2 H13 2.08(4) ? . 56502
N1 H2 2.57(3) ? . .
N1 H4 3.1210 ? . .
N1 H5 3.5583 ? . .
N1 H7 3.2467 ? . .
N1 H8 2.5611 ? . .
N1 H9 1.9814 ? . .
N1 H10 1.9463 ? . .
N1 H10 3.2755 ? . 65501
N1 H13 3.26(4) ? . 56502
N3 H1 3.55(3) ? . 46502
N3 H2 2.02(3) ? . .
N3 H3 2.4964 ? . .
N3 H4 2.7785 ? . .
C2 H1 1.85(4) ? . .
C2 H2 1.99(3) ? . .
C2 H2 3.26(3) ? . 65501
C2 H3 3.3210 ? . .
C2 H4 2.5713 ? . .
C2 H8 3.2074 ? . .
C2 H9 3.2324 ? . .
C2 H10 2.6987 ? . .
C2 H11 2.70(4) ? . .
C2 H12 3.17(4) ? . .
C2 H13 2.51(4) ? . .
C2 H13 2.94(4) ? . 56502
C3 H1 3.18(4) ? . .
C3 H3 2.0450 ? . .
C3 H4 2.0219 ? . .
C3 H5 2.7196 ? . .
C3 H6 3.3428 ? . .
C3 H8 3.4338 ? . .
C3 H10 2.7927 ? . .
C3 H11 2.02(4) ? . .
C3 H12 1.94(3) ? . .
C3 H13 1.98(4) ? . .
C4 H2 2.06(3) ? . .
C4 H5 2.0161 ? . .
C4 H6 2.0200 ? . .
C4 H7 3.3416 ? . .
C4 H7 3.5287 ? . 65503
C4 H7 3.3289 ? . 75503
C4 H8 2.7627 ? . .
C4 H8 3.1401 ? . 75503
C4 H10 3.1986 ? . .
C4 H11 2.56(4) ? . .
C4 H12 2.58(3) ? . .
C4 H13 3.24(4) ? . .
C5 H2 2.62(3) ? . .
C5 H3 2.0349 ? . .
C5 H4 2.0222 ? . .
C5 H7 2.0109 ? . .
C5 H7 2.9811 ? . 65503
C5 H8 2.0409 ? . .
C5 H8 3.2774 ? . 75503
C5 H9 3.3325 ? . .
C5 H9 3.5341 ? . 65503
C5 H10 2.6194 ? . .
C6 H1 3.05(3) ? . .
C6 H2 3.16(3) ? . .
C6 H3 3.3548 ? . .
C6 H4 2.7190 ? . .
C6 H4 3.0881 ? . 74503
C6 H5 2.0389 ? . .
C6 H5 3.4450 ? . 64503
C6 H6 2.0096 ? . .
C6 H6 3.3203 ? . 64503
C6 H6 3.2248 ? . 74503
C6 H9 2.0417 ? . .
C6 H9 3.5840 ? . 75503
C6 H10 2.0318 ? . .
C7 H1 1.96(4) ? . .
C7 H2 2.74(3) ? . .
C7 H4 3.3881 ? . .
C7 H5 2.7482 ? . .
C7 H6 3.3368 ? . .
C7 H6 3.3070 ? . 64503
C7 H6 3.3786 ? . 74503
C7 H7 2.0220 ? . .
C7 H8 2.0249 ? . .
H1 Cl1 2.42(4) ? . 54501
H1 N3 3.55(3) ? . 56502
H2 Cl1 3.56(3) ? . 45501
H2 O2 2.53(3) ? . 45501
H2 O2 2.92(3) ? . 46502
H2 C2 3.26(3) ? . 45501
H3 Cl1 2.8997 ? . 45501
H4 C6 3.0881 ? . 75503
H5 C6 3.4450 ? . 65503
H6 C6 3.3203 ? . 65503
H6 C6 3.2248 ? . 75503
H6 C7 3.3070 ? . 65503
H6 C7 3.3786 ? . 75503
H7 C4 3.5287 ? . 64503
H7 C4 3.3289 ? . 74503
H7 C5 2.9811 ? . 64503
H8 C4 3.1401 ? . 74503
H8 C5 3.2774 ? . 74503
H9 Cl1 3.4272 ? . 44501
H9 C5 3.5341 ? . 64503
H9 C6 3.5840 ? . 74503
H10 Cl1 3.1123 ? . 44501
H10 O2 3.4041 ? . 45501
H10 N1 3.2755 ? . 45501
H12 Cl1 2.39(4) ? . 45501
H12 O2 3.28(3) ? . 46502
H13 O2 2.45(4) ? . .
H13 O2 2.08(4) ? . 46502
H13 N1 3.26(4) ? . 46502
H13 C2 2.51(4) ? . .
H13 C2 2.94(4) ? . 46502
H13 C3 1.98(4) ? . .
H13 C4 3.24(4) ? . .

loop_
_geom_torsion_atom_site_label_1
_geom_torsion_atom_site_label_2
_geom_torsion_atom_site_label_3
_geom_torsion_atom_site_label_4
_geom_torsion
_geom_torsion_publ_flag
_geom_torsion_site_symmetry_1
_geom_torsion_site_symmetry_2
_geom_torsion_site_symmetry_3
_geom_torsion_site_symmetry_4
C7 N1 C2 O2 176.9(3) ? . . . .
C2 N1 C7 C6 -63.2(5) ? . . . .
O2 C2 C3 N3 9.7(4) ? . . . .
N1 C2 C3 N3 -171.9(3) ? . . . .
N3 C3 C4 C5 159.3(3) ? . . . .
C3 C4 C5 C6 61.8(5) ? . . . .
C4 C5 C6 C7 -61.6(5) ? . . . .
C5 C6 C7 N1 77.0(5) ? . . . .
H11 N3 C3 C2 -73.2(4) ? . . . .

loop_
_cod_related_entry_id
_cod_related_entry_database
_cod_related_entry_code
1 ChemSpider 9369595
